data_4310771
loop_
_publ_author_name
'Brian O. Patrick'
'William M. Reiff'
'Victor S\'anchez'
'Alan Storr'
'Robert C. Thompson'

_publ_contact_author_address
;
Department of Chemistry
University of British Columbia
2036 Main Mall
Vancouver, BC, Canada
V6T 1Z1
;
_publ_contact_author_email ' thompson@chem.ubc.ca '
_publ_contact_author_fax ' (604) 822-2847 '
_publ_contact_author_name ' Prof. Robert Thompson'
_publ_contact_author_phone ' (604) 822-4979 '
_publ_section_title
;
 Poly[(2,2'-bipyridine)tetrakis(imidazolato)diiron(II)]: Structural and
 Spin-State Phase Transitions and Low-Temperature Magnetic Ordering in a
 Unique 2-Dimensional Material
;
_journal_name_full 'Inorganic Chemistry'
_journal_page_first 2330
_journal_page_last 2339
_journal_paper_doi 10.1021/ic030170n
_journal_volume 43
_journal_year 2004
_chemical_formula_sum 'C66 H60 Fe6 N30'
_chemical_formula_weight 1608.54
_chemical_name_systematic
;
  ?
;
_space_group_IT_number 2
_symmetry_cell_setting triclinic
_symmetry_space_group_name_Hall '-P 1'
_symmetry_space_group_name_H-M 'P -1'
_atom_sites_solution_hydrogens geom
_atom_sites_solution_primary direct
_atom_sites_solution_secondary difmap
_audit_creation_method SHELXL-97
_cell_angle_alpha 104.530(2)
_cell_angle_beta 93.892(2)
_cell_angle_gamma 100.512(2)
_cell_formula_units_Z 2
_cell_length_a 10.4138(5)
_cell_length_b 13.5075(5)
_cell_length_c 26.0605(10)
_cell_measurement_reflns_used 13179
_cell_measurement_temperature 110(2)
_cell_measurement_theta_max 28.04
_cell_measurement_theta_min 3.25
_cell_volume 3464.0(3)
_computing_cell_refinement 'd*TREK (MSC, 1996-1998)'
_computing_data_collection 'd*TREK (MSC, 1996-1998)'
_computing_data_reduction 'd*TREK (MSC, 1996-1998)'
_computing_publication_material 'teXsan (MSC, 1992-1997)'
_computing_structure_refinement 'SHELXL-97 (Sheldrick, 1997)'
_computing_structure_solution
;
SIR97 (Altomare, et. al. 1998)
;
_diffrn_ambient_temperature 110(2)
_diffrn_detector_area_resol_mean 11.76
_diffrn_measurement_device_type 'Rigaku/ADSC CCD'
_diffrn_measurement_method 'area detector'
_diffrn_radiation_monochromator graphite
_diffrn_radiation_source 'fine-focus sealed tube'
_diffrn_radiation_type MoK\a
_diffrn_radiation_wavelength 0.71069
_diffrn_reflns_av_R_equivalents 0.0000
_diffrn_reflns_av_sigmaI/netI 0.0960
_diffrn_reflns_limit_h_max 12
_diffrn_reflns_limit_h_min -9
_diffrn_reflns_limit_k_max 14
_diffrn_reflns_limit_k_min -16
_diffrn_reflns_limit_l_max 34
_diffrn_reflns_limit_l_min -30
_diffrn_reflns_number 12961
_diffrn_reflns_theta_max 28.04
_diffrn_reflns_theta_min 3.25
_exptl_absorpt_coefficient_mu 1.289
_exptl_absorpt_correction_T_max 1.0000
_exptl_absorpt_correction_T_min 0.6587
_exptl_absorpt_correction_type multi-scan
_exptl_crystal_colour green
_exptl_crystal_density_diffrn 1.542
_exptl_crystal_density_method 'not measured'
_exptl_crystal_description block
_exptl_crystal_F_000 1644
_exptl_crystal_size_max 0.45
_exptl_crystal_size_mid 0.35
_exptl_crystal_size_min 0.20
_refine_ls_extinction_method none
_refine_ls_goodness_of_fit_ref 1.037
_refine_ls_hydrogen_treatment constr
_refine_ls_matrix_type full
_refine_ls_number_parameters 919
_refine_ls_number_reflns 12961
_refine_ls_number_restraints 0
_refine_ls_restrained_S_all 1.037
_refine_ls_R_factor_all 0.0591
_refine_ls_R_factor_gt 0.0391
_refine_ls_shift/su_max 0.009
_refine_ls_shift/su_mean 0.001
_refine_ls_structure_factor_coef Fsqd
_refine_ls_weighting_details 'calc w=1/[\s^2^(Fo^2^)+(0.0000P)^2^+1.0962P] where P=(Fo^2^+2Fc^2^)/3'
_refine_ls_weighting_scheme calc
_refine_ls_wR_factor_gt 0.0990
_refine_ls_wR_factor_ref 0.1099
_reflns_number_gt 10069
_reflns_number_total 12961
_reflns_threshold_expression >2sigma(I)
_cod_data_source_file ic030170n_2.cif
_cod_data_source_block gamma
_cod_original_cell_volume 3464.0(2)
_cod_database_code 4310771

loop_
_symmetry_equiv_pos_as_xyz
'x, y, z'
'-x, -y, -z'

loop_
_atom_site_label
_atom_site_type_symbol
_atom_site_fract_x
_atom_site_fract_y
_atom_site_fract_z
_atom_site_U_iso_or_equiv
_atom_site_adp_type
_atom_site_occupancy
_atom_site_symmetry_multiplicity
_atom_site_calc_flag
_atom_site_refinement_flags
_atom_site_disorder_assembly
_atom_site_disorder_group
C1A C 0.0084(3) -0.4836(2) 0.17727(12) 0.0138(6) Uani 1 1 d . . .
H1A H 0.0837 -0.4806 0.2007 0.017 Uiso 1 1 calc R . .
C1B C 0.3190(3) 0.5122(2) 0.14051(12) 0.0134(6) Uani 1 1 d . . .
H1B H 0.2429 0.5003 0.1158 0.016 Uiso 1 1 calc R . .
C1C C 0.6447(3) 0.4756(2) 0.45721(12) 0.0130(6) Uani 1 1 d . . .
H1C H 0.5721 0.4577 0.4302 0.016 Uiso 1 1 calc R . .
C2A C -0.0376(3) -0.5749(3) 0.13705(13) 0.0190(7) Uani 1 1 d . . .
H2A H 0.0043 -0.6327 0.1330 0.023 Uiso 1 1 calc R . .
C2B C 0.3609(3) 0.6107(3) 0.17510(13) 0.0169(7) Uani 1 1 d . . .
H2B H 0.3152 0.6651 0.1740 0.020 Uiso 1 1 calc R . .
C2C C 0.6839(3) 0.5784(3) 0.48665(13) 0.0164(7) Uani 1 1 d . . .
H2C H 0.6389 0.6299 0.4800 0.020 Uiso 1 1 calc R . .
C3A C -0.1477(3) -0.5784(3) 0.10273(13) 0.0203(7) Uani 1 1 d . . .
H3A H -0.1839 -0.6399 0.0749 0.024 Uiso 1 1 calc R . .
C3B C 0.4717(3) 0.6281(3) 0.21153(13) 0.0210(7) Uani 1 1 d . . .
H3B H 0.5032 0.6948 0.2361 0.025 Uiso 1 1 calc R . .
C3C C 0.7904(3) 0.6057(2) 0.52632(12) 0.0157(6) Uani 1 1 d . . .
H3C H 0.8212 0.6764 0.5464 0.019 Uiso 1 1 calc R . .
C4A C -0.2036(3) -0.4919(3) 0.10951(12) 0.0174(7) Uani 1 1 d . . .
H4A H -0.2781 -0.4929 0.0861 0.021 Uiso 1 1 calc R . .
C4B C 0.5353(3) 0.5470(3) 0.21149(13) 0.0168(7) Uani 1 1 d . . .
H4B H 0.6113 0.5575 0.2361 0.020 Uiso 1 1 calc R . .
C4C C 0.8501(3) 0.5280(3) 0.53589(12) 0.0161(6) Uani 1 1 d . . .
H4C H 0.9216 0.5444 0.5633 0.019 Uiso 1 1 calc R . .
C5A C -0.1509(3) -0.4030(2) 0.15071(11) 0.0108(6) Uani 1 1 d . . .
C5B C 0.4878(3) 0.4498(2) 0.17528(11) 0.0098(6) Uani 1 1 d . . .
C5C C 0.8053(3) 0.4255(2) 0.50523(11) 0.0107(6) Uani 1 1 d . . .
C6A C -0.2022(3) -0.3053(2) 0.15846(11) 0.0114(6) Uani 1 1 d . . .
C6B C 0.5488(3) 0.3580(2) 0.17369(11) 0.0120(6) Uani 1 1 d . . .
C6C C 0.8617(3) 0.3371(2) 0.51192(11) 0.0096(6) Uani 1 1 d . . .
C7A C -0.3036(3) -0.2958(3) 0.12319(13) 0.0214(7) Uani 1 1 d . . .
H7A H -0.3410 -0.3523 0.0930 0.026 Uiso 1 1 calc R . .
C7B C 0.6715(3) 0.3682(3) 0.20201(12) 0.0153(6) Uani 1 1 d . . .
H7B H 0.7182 0.4348 0.2230 0.018 Uiso 1 1 calc R . .
C7C C 0.9606(3) 0.3445(3) 0.55235(12) 0.0154(6) Uani 1 1 d . . .
H7C H 0.9942 0.4093 0.5782 0.018 Uiso 1 1 calc R . .
C8A C -0.3490(3) -0.2035(3) 0.13265(14) 0.0254(8) Uani 1 1 d . . .
H8A H -0.4177 -0.1957 0.1090 0.031 Uiso 1 1 calc R . .
C8B C 0.7240(3) 0.2809(3) 0.19912(13) 0.0181(7) Uani 1 1 d . . .
H8B H 0.8074 0.2864 0.2181 0.022 Uiso 1 1 calc R . .
C8C C 1.0093(3) 0.2575(3) 0.55460(13) 0.0190(7) Uani 1 1 d . . .
H8C H 1.0755 0.2608 0.5823 0.023 Uiso 1 1 calc R . .
C9A C -0.2929(3) -0.1234(3) 0.17687(14) 0.0208(7) Uani 1 1 d . . .
H9A H -0.3233 -0.0597 0.1847 0.025 Uiso 1 1 calc R . .
C9B C 0.6540(3) 0.1854(3) 0.16835(13) 0.0193(7) Uani 1 1 d . . .
H9B H 0.6878 0.1239 0.1660 0.023 Uiso 1 1 calc R . .
C9C C 0.9603(3) 0.1656(3) 0.51596(13) 0.0154(6) Uani 1 1 d . . .
H9C H 0.9943 0.1049 0.5159 0.019 Uiso 1 1 calc R . .
C10A C -0.1909(3) -0.1373(3) 0.20983(12) 0.0154(6) Uani 1 1 d . . .
H10A H -0.1524 -0.0817 0.2403 0.018 Uiso 1 1 calc R . .
C10B C 0.5330(3) 0.1807(3) 0.14069(13) 0.0168(7) Uani 1 1 d . . .
H10B H 0.4855 0.1150 0.1190 0.020 Uiso 1 1 calc R . .
C10C C 0.8605(3) 0.1620(2) 0.47698(12) 0.0137(6) Uani 1 1 d . . .
H10C H 0.8274 0.0979 0.4506 0.016 Uiso 1 1 calc R . .
C11A C 0.1425(3) -0.2242(2) 0.14613(11) 0.0112(6) Uani 1 1 d . . .
H11A H 0.0644 -0.2694 0.1264 0.013 Uiso 1 1 calc R . .
C11B C 0.1900(3) 0.2791(3) 0.19747(11) 0.0118(6) Uani 1 1 d . . .
H11B H 0.2563 0.3392 0.2141 0.014 Uiso 1 1 calc R . .
C11C C 0.5415(3) 0.2444(2) 0.52092(11) 0.0090(6) Uani 1 1 d . . .
H11C H 0.6160 0.2925 0.5418 0.011 Uiso 1 1 calc R . .
C12A C 0.3323(3) -0.1213(2) 0.16496(12) 0.0133(6) Uani 1 1 d . . .
H12A H 0.4144 -0.0798 0.1623 0.016 Uiso 1 1 calc R . .
C12B C 0.0310(3) 0.1474(3) 0.18622(12) 0.0150(6) Uani 1 1 d . . .
H12B H -0.0364 0.0954 0.1924 0.018 Uiso 1 1 calc R . .
C12C C 0.4095(3) 0.1462(2) 0.45365(12) 0.0125(6) Uani 1 1 d . . .
H12C H 0.3713 0.1102 0.4182 0.015 Uiso 1 1 calc R . .
C13A C 0.2855(3) -0.1326(2) 0.21111(12) 0.0138(6) Uani 1 1 d . . .
H13A H 0.3298 -0.0997 0.2460 0.017 Uiso 1 1 calc R . .
C13B C 0.0636(3) 0.1557(3) 0.13750(12) 0.0138(6) Uani 1 1 d . . .
H13B H 0.0219 0.1109 0.1041 0.017 Uiso 1 1 calc R . .
C13C C 0.3539(3) 0.1389(2) 0.49900(11) 0.0124(6) Uani 1 1 d . . .
H13C H 0.2705 0.0977 0.5003 0.015 Uiso 1 1 calc R . .
C14A C 0.0952(3) -0.0070(2) 0.28173(11) 0.0115(6) Uani 1 1 d . . .
H14A H 0.0995 -0.0114 0.2449 0.014 Uiso 1 1 calc R . .
C14B C 0.2523(3) 0.0281(2) 0.06192(12) 0.0123(6) Uani 1 1 d . . .

loop_
_atom_type_symbol
_atom_type_description
_atom_type_scat_dispersion_real
_atom_type_scat_dispersion_imag
_atom_type_scat_source
C C 0.0033 0.0016 'International Tables Vol C Tables 4.2.6.8 and 6.1.1.4'
H H 0.0000 0.0000 'International Tables Vol C Tables 4.2.6.8 and 6.1.1.4'
N N 0.0061 0.0033 'International Tables Vol C Tables 4.2.6.8 and 6.1.1.4'
Fe Fe 0.3463 0.8444 'International Tables Vol C Tables 4.2.6.8 and 6.1.1.4'
